data_2000892
loop_
_publ_author_name
'Jones, P. G.'
'Kirby, A. J.'
'Parker, J. K.'

_publ_section_title
;
 Bond length and reactivity. The effect of \b-fluorine. Structures of
 the 4-phenylbenzoate and methanesulfonate esters of
 <i>trans</i>,<i>cis</i>-4-<i>tert</i>-butyl-2-fluorocyclohexanol
;
_journal_issue 5
_journal_name_full 'Acta Crystallographica Section C'
_journal_page_first 855
_journal_page_last 858
_journal_paper_doi 10.1107/S0108270191012246
_journal_volume 48
_journal_year 1992
_chemical_formula_sum 'C23 H27 F O2'
_chemical_formula_weight 354.47
_space_group_IT_number 2
_space_group_name_Hall '-P 1'
_space_group_name_H-M_alt 'P -1'
_symmetry_cell_setting triclinic
_symmetry_space_group_name_Hall '-P 1'
_symmetry_space_group_name_H-M 'P -1'
_cell_angle_alpha 103.17(2)
_cell_angle_beta 92.80(2)
_cell_angle_gamma 104.33(2)
_cell_formula_units_Z 2
_cell_length_a 7.559(2)
_cell_length_b 9.869(2)
_cell_length_c 14.347(4)
_cell_volume 1003.4(5)
_diffrn_radiation_type Mo
_diffrn_radiation_wavelength 0.71069
_exptl_absorpt_coefficient_mu 0.07
_exptl_crystal_density_diffrn 1.173
_exptl_crystal_F_000 380
_cod_data_source_file ha0059.cif
_cod_data_source_block ha0059a
_cod_original_cell_volume 1003.4
_cod_original_formula_sum 'C23 H27 F1 O2'
_cod_database_code 2000892

loop_
_space_group_symop_id
_space_group_symop_operation_xyz
1 x,y,z
2 -x,-y,-z

loop_
_atom_site_label
_atom_site_fract_x
_atom_site_fract_y
_atom_site_fract_z
_atom_site_U_iso_or_equiv
O(1) .3474(2) .60710(10) .40820(10) .0570(10)
O(2) .1972(2) .6548(2) .53800(10) .0770(10)
C(1) .3381(3) .6674(2) .50110(10) .0550(10)
C(11) .1755(2) .5218(2) .35020(10) .0530(10)
C(12) .0708(3) .6163(2) .3158(2) .0620(10)
F .1873(3) .6981(2) .2623(2) .0840(10)
C(13) -.1014(3) .5239(2) .25100(10) .0640(10)
C(14) -.0608(3) .4174(2) .16460(10) .0530(10)
C(15) .0524(3) .3273(2) .20140(10) .0610(10)
C(16) .2241(3) .4196(2) .26670(10) .0580(10)
F' .3377(3) .5026(3) .2174(2) .0800(10)
C(17) -.2338(3) .3259(2) .09410(10) .0620(10)
C(18) -.3707(3) .2301(3) .1419(2) .0870(10)
C(19) -.3295(3) .4260(3) .0568(2) .0880(10)
C(20) -.1769(4) .2298(3) .0074(2) .0910(10)
C(21) .5205(2) .7529(2) .55230(10) .0500(10)
C(22) .6851(2) .7355(2) .51960(10) .0530(10)
C(23) .8505(2) .8200(2) .57030(10) .0530(10)
C(24) .8568(2) .9262(2) .65400(10) .0490(10)
C(25) .6909(3) .9424(2) .68680(10) .0600(10)
C(26) .5262(3) .8562(2) .63700(10) .0590(10)
C(31) 1.0349(3) 1.0197(2) .70700(10) .0510(10)
C(32) 1.1815(3) 1.0675(2) .6577(2) .0610(10)
C(33) 1.3477(3) 1.1556(2) .7062(2) .0680(10)
C(34) 1.3710(3) 1.1952(2) .8048(2) .0710(10)
C(35) 1.2281(3) 1.1484(2) .8550(2) .0740(10)
C(36) 1.0605(3) 1.0622(2) .80710(10) .0630(10)
H(11) .1014 .4665 .3882 ?
H(12) .0403 .6800 .3702 ?
H(12') .1475 .6730 .2733 ?
H(13A) -.1654 .5851 .2284 ?
H(13B) -.1810 .4697 .2875 ?
H(14) .0169 .4743 .1288 ?
H(15A) .0867 .2652 .1477 ?
H(15B) -.0232 .2676 .2364 ?
H(16) .2881 .3593 .2903 ?
H(16') .3025 .4749 .2303 ?
H(18A) -.3119 .1664 .1651 ?
H(18B) -.4108 .2894 .1950 ?
H(18C) -.4748 .1741 .0964 ?
H(19A) -.4378 .3707 .0141 ?
H(19B) -.3627 .4898 .1101 ?
H(19C) -.2455 .4815 .0228 ?
H(20A) -.1189 .1646 .0292 ?
H(20B) -.2825 .1756 -.0377 ?
H(20C) -.0917 .2901 -.0234 ?
H(22) .6828 .6639 .4613 ?
H(23) .9636 .8058 .5478 ?
H(25) .6922 1.0154 .7441 ?
H(26) .4130 .8664 .6615 ?
H(32) 1.1670 1.0385 .5886 ?
H(33) 1.4475 1.1891 .6711 ?
H(34) 1.4863 1.2557 .8386 ?
H(35) 1.2457 1.1754 .9241 ?
H(36) .9605 1.0323 .8431 ?
